data_6000409
loop_
_publ_author_name
'Bandoli, G.'
'Ongaro, A.'
'Rubello, A.'
'Volpe, G.'

_publ_section_title
;
 X-ray characterization of sodium (4-dimethylamino-o-tolyl)phosphinate
 trihydrate, a phosphorus source in tonics
;
_journal_name_full 'Crystal Research and Technology'
_journal_page_first 955
_journal_page_last 961
_journal_paper_doi 10.1002/(SICI)1521-4079(1998)33:6<955::AID-CRAT955>3.0.CO;2-8
_journal_volume 33
_journal_year 1998
_chemical_formula_sum 'C9 H19 N Na O5 P'
_space_group_name_H-M_alt 'C 1 2/c 1'
_cell_angle_alpha 90.000
_cell_angle_beta 109.580
_cell_angle_gamma 90.000
_cell_length_a 38.1500
_cell_length_b 4.9400
_cell_length_c 14.5100
_cell_volume 2576.44
_cod_database_code 6000409

loop_
_atom_site_label
_atom_site_fract_x
_atom_site_fract_y
_atom_site_fract_z
? ? ? ?
